data_7218619
loop_
_publ_author_name
'Thottiparambil, Abhineeshbabu'
'Anil Kumar, P. R.'
'Chakkumkumarath, Lakshmi'

_publ_section_title
;
 Styrylcyanine-based ratiometric and tunable fluorescent pH sensors
;
_journal_issue 99
_journal_name_full 'RSC Adv.'
_journal_page_first 56063
_journal_paper_doi 10.1039/C4RA10959G
_journal_volume 4
_journal_year 2014
_chemical_formula_moiety 'C18 H16 N2 O3'
_chemical_formula_sum 'C18 H16 N2 O3'
_chemical_formula_weight 308.33
_chemical_name_systematic
; 
 ? 
;
_space_group_IT_number 14
_symmetry_cell_setting monoclinic
_symmetry_space_group_name_Hall '-P 2yn'
_symmetry_space_group_name_H-M 'P 1 21/n 1'
_atom_sites_solution_hydrogens geom
_atom_sites_solution_primary direct
_atom_sites_solution_secondary difmap
_audit_creation_method SHELXL-97
_cell_angle_alpha 90.00
_cell_angle_beta 92.692(5)
_cell_angle_gamma 90.00
_cell_formula_units_Z 4
_cell_length_a 16.299(2)
_cell_length_b 5.7664(6)
_cell_length_c 16.537(2)
_cell_measurement_reflns_used 3333
_cell_measurement_temperature 296(2)
_cell_measurement_theta_max 55.120
_cell_measurement_theta_min 4.932
_cell_volume 1552.5(3)
_computing_cell_refinement 'APEX2/SAINT (Bruker, 2004)'
_computing_data_collection 'APEX2 (Bruker, 2004)'
_computing_data_reduction 'SAINT/XPREP (Bruker, 2004)'
_computing_molecular_graphics 'ORTEP3 (Farrugia, 1997) and Mercury (Bruno et al., 2002)'
_computing_publication_material 'SHELXL-97 (Sheldrick, 1997)'
_computing_structure_refinement 'SHELXL-97 (Sheldrick, 1997)'
_computing_structure_solution 'SIR92 (Altornare et al., 1993)'
_diffrn_ambient_temperature 296(2)
_diffrn_measured_fraction_theta_full 0.993
_diffrn_measured_fraction_theta_max 0.993
_diffrn_measurement_device_type 'Bruker axs kappa apex2 CCD Diffractometer'
_diffrn_measurement_method '\w and \f scan'
_diffrn_radiation_monochromator graphite
_diffrn_radiation_source 'fine-focus sealed tube'
_diffrn_radiation_type MoK\a
_diffrn_radiation_wavelength 0.71073
_diffrn_reflns_av_R_equivalents 0.0359
_diffrn_reflns_av_sigmaI/netI 0.0424
_diffrn_reflns_limit_h_max 21
_diffrn_reflns_limit_h_min -20
_diffrn_reflns_limit_k_max 4
_diffrn_reflns_limit_k_min -7
_diffrn_reflns_limit_l_max 21
_diffrn_reflns_limit_l_min -21
_diffrn_reflns_number 11865
_diffrn_reflns_theta_full 28.08
_diffrn_reflns_theta_max 28.08
_diffrn_reflns_theta_min 1.71
_exptl_absorpt_coefficient_mu 0.091
_exptl_absorpt_correction_T_max 0.9732
_exptl_absorpt_correction_T_min 0.9516
_exptl_absorpt_correction_type multi-scan
_exptl_absorpt_process_details 'SADABS (Bruker, 1999)'
_exptl_crystal_colour yellow
_exptl_crystal_density_diffrn 1.319
_exptl_crystal_density_method 'not measured'
_exptl_crystal_description block
_exptl_crystal_F_000 648
_exptl_crystal_size_max 0.55
_exptl_crystal_size_mid 0.50
_exptl_crystal_size_min 0.30
_refine_diff_density_max 0.216
_refine_diff_density_min -0.287
_refine_diff_density_rms 0.080
_refine_ls_extinction_method none
_refine_ls_goodness_of_fit_ref 1.048
_refine_ls_hydrogen_treatment constr
_refine_ls_matrix_type full
_refine_ls_number_parameters 211
_refine_ls_number_reflns 3752
_refine_ls_number_restraints 0
_refine_ls_restrained_S_all 1.048
_refine_ls_R_factor_all 0.0849
_refine_ls_R_factor_gt 0.0491
_refine_ls_shift/su_max 0.000
_refine_ls_shift/su_mean 0.000
_refine_ls_structure_factor_coef Fsqd
_refine_ls_weighting_details 'calc w=1/[\s^2^(Fo^2^)+(0.0884P)^2^+0.0896P] where P=(Fo^2^+2Fc^2^)/3'
_refine_ls_weighting_scheme calc
_refine_ls_wR_factor_gt 0.1270
_refine_ls_wR_factor_ref 0.1602
_reflns_number_gt 2431
_reflns_number_total 3752
_reflns_threshold_expression >2sigma(I)
_cod_data_source_file c4ra10959g2.cif
_cod_data_source_block shelxl
_cod_original_sg_symbol_H-M P21/n
_cod_database_code 7218619

loop_
_symmetry_equiv_pos_as_xyz
'x, y, z'
'-x+1/2, y+1/2, -z+1/2'
'-x, -y, -z'
'x-1/2, -y-1/2, z-1/2'

loop_
_atom_site_label
_atom_site_type_symbol
_atom_site_fract_x
_atom_site_fract_y
_atom_site_fract_z
_atom_site_U_iso_or_equiv
_atom_site_adp_type
_atom_site_occupancy
_atom_site_symmetry_multiplicity
_atom_site_calc_flag
_atom_site_refinement_flags
O1 O 0.82679(11) 0.1196(3) -0.03778(10) 0.0772(5) Uani 1 1 d .
O2 O 0.94187(10) 0.2813(3) -0.00469(9) 0.0590(4) Uani 1 1 d .
O3 O 0.70825(8) 0.8934(2) 0.19230(8) 0.0483(4) Uani 1 1 d .
H3 H 0.6614 0.8505 0.2003 0.072 Uiso 1 1 calc R
N1 N 0.86722(11) 0.2674(3) -0.00104(8) 0.0438(4) Uani 1 1 d .
N2 N 0.94991(9) 1.3149(2) 0.27926(8) 0.0388(4) Uani 1 1 d .
C1 C 1.13965(14) 1.6151(3) 0.41835(11) 0.0543(5) Uani 1 1 d .
H1 H 1.1835 1.6720 0.4505 0.065 Uiso 1 1 calc R
C2 C 1.15457(12) 1.4672(3) 0.35465(10) 0.0434(4) Uani 1 1 d .
H2 H 1.2079 1.4264 0.3430 0.052 Uiso 1 1 calc R
C3 C 1.08837(11) 1.3818(3) 0.30898(9) 0.0335(4) Uani 1 1 d .
C4 C 1.08232(10) 1.2218(3) 0.23642(9) 0.0316(4) Uani 1 1 d .
C5 C 0.98999(10) 1.1853(3) 0.22972(9) 0.0328(4) Uani 1 1 d .
C6 C 0.95113(11) 1.0149(3) 0.17595(10) 0.0380(4) Uani 1 1 d .
H6 H 0.9824 0.9467 0.1368 0.046 Uiso 1 1 calc R
C7 C 0.87305(11) 0.9513(3) 0.17984(10) 0.0389(4) Uani 1 1 d .
H7 H 0.8421 1.0353 0.2155 0.047 Uiso 1 1 calc R
C8 C 0.82989(10) 0.7665(3) 0.13536(9) 0.0339(4) Uani 1 1 d .
C9 C 0.86899(11) 0.6088(3) 0.08623(9) 0.0361(4) Uani 1 1 d .
H9 H 0.9249 0.6235 0.0784 0.043 Uiso 1 1 calc R
C10 C 0.82494(11) 0.4314(3) 0.04922(9) 0.0354(4) Uani 1 1 d .
C11 C 0.74137(12) 0.4026(3) 0.05937(10) 0.0420(4) Uani 1 1 d .
H11 H 0.7128 0.2809 0.0341 0.050 Uiso 1 1 calc R
C12 C 0.70167(11) 0.5570(3) 0.10741(10) 0.0418(4) Uani 1 1 d .
H12 H 0.6458 0.5399 0.1146 0.050 Uiso 1 1 calc R
C13 C 0.74451(10) 0.7389(3) 0.14531(9) 0.0350(4) Uani 1 1 d .
C14 C 1.00874(11) 1.4390(3) 0.32800(10) 0.0361(4) Uani 1 1 d .
C15 C 1.06075(16) 1.6788(4) 0.43467(11) 0.0592(6) Uani 1 1 d .
H15 H 1.0523 1.7827 0.4765 0.071 Uiso 1 1 calc R
C16 C 0.99345(14) 1.5913(3) 0.38997(11) 0.0531(5) Uani 1 1 d .
H16 H 0.9401 1.6336 0.4013 0.064 Uiso 1 1 calc R
C17 C 1.10994(12) 1.3450(3) 0.15965(10) 0.0464(5) Uani 1 1 d .
H17A H 1.0800 1.4874 0.1522 0.070 Uiso 1 1 calc R
H17B H 1.0994 1.2465 0.1135 0.070 Uiso 1 1 calc R
H17C H 1.1677 1.3779 0.1653 0.070 Uiso 1 1 calc R
C18 C 1.12993(13) 0.9954(3) 0.24930(13) 0.0515(5) Uani 1 1 d .
H18A H 1.1866 1.0296 0.2627 0.077 Uiso 1 1 calc R
H18B H 1.1259 0.9048 0.2006 0.077 Uiso 1 1 calc R
H18C H 1.1072 0.9097 0.2927 0.077 Uiso 1 1 calc R

loop_
_atom_site_aniso_label
_atom_site_aniso_U_11
_atom_site_aniso_U_22
_atom_site_aniso_U_33
_atom_site_aniso_U_23
_atom_site_aniso_U_13
_atom_site_aniso_U_12
O1 0.0629(12) 0.0857(11) 0.0833(11) -0.0465(9) 0.0052(9) -0.0082(9)
O2 0.0441(10) 0.0683(9) 0.0664(9) -0.0079(7) 0.0209(7) 0.0017(7)
O3 0.0274(7) 0.0513(7) 0.0676(8) -0.0127(6) 0.0167(6) -0.0068(6)
N1 0.0446(10) 0.0491(9) 0.0380(7) -0.0017(6) 0.0067(7) -0.0004(7)
N2 0.0251(8) 0.0417(8) 0.0501(8) -0.0022(6) 0.0092(6) -0.0007(6)
C1 0.0565(15) 0.0612(12) 0.0441(10) -0.0032(9) -0.0100(10) -0.0107(10)
C2 0.0347(11) 0.0505(10) 0.0447(9) 0.0020(8) -0.0025(8) -0.0026(8)
C3 0.0314(9) 0.0343(8) 0.0351(8) 0.0056(6) 0.0042(7) 0.0000(7)
C4 0.0230(9) 0.0327(8) 0.0397(8) 0.0017(6) 0.0070(7) 0.0003(6)
C5 0.0248(9) 0.0334(8) 0.0407(8) 0.0034(7) 0.0071(7) -0.0007(6)
C6 0.0281(10) 0.0408(9) 0.0455(9) -0.0039(7) 0.0082(7) -0.0032(7)
C7 0.0290(10) 0.0460(9) 0.0423(9) -0.0042(7) 0.0074(7) -0.0038(7)
C8 0.0263(9) 0.0400(9) 0.0358(8) 0.0039(7) 0.0051(7) -0.0055(7)
C9 0.0257(9) 0.0463(9) 0.0368(8) 0.0032(7) 0.0065(7) -0.0036(7)
C10 0.0328(10) 0.0416(9) 0.0321(8) 0.0005(7) 0.0044(7) -0.0015(7)
C11 0.0362(11) 0.0471(10) 0.0429(9) -0.0030(7) 0.0023(8) -0.0098(8)
C12 0.0260(9) 0.0522(10) 0.0476(9) -0.0004(8) 0.0052(7) -0.0090(8)
C13 0.0267(9) 0.0407(9) 0.0382(8) 0.0033(7) 0.0075(7) -0.0026(7)
C14 0.0317(10) 0.0388(9) 0.0384(8) 0.0006(7) 0.0066(7) -0.0006(7)
C15 0.0734(17) 0.0620(13) 0.0427(10) -0.0144(9) 0.0088(10) -0.0066(11)
C16 0.0487(13) 0.0589(12) 0.0533(11) -0.0099(9) 0.0179(10) 0.0025(10)
C17 0.0453(12) 0.0519(11) 0.0431(9) 0.0012(8) 0.0120(8) -0.0145(9)
C18 0.0389(12) 0.0447(10) 0.0712(13) 0.0009(9) 0.0046(10) 0.0117(8)

loop_
_atom_type_symbol
_atom_type_description
_atom_type_scat_dispersion_real
_atom_type_scat_dispersion_imag
_atom_type_scat_source
C C 0.0033 0.0016 'International Tables Vol C Tables 4.2.6.8 and 6.1.1.4'
H H 0.0000 0.0000 'International Tables Vol C Tables 4.2.6.8 and 6.1.1.4'
N N 0.0061 0.0033 'International Tables Vol C Tables 4.2.6.8 and 6.1.1.4'
O O 0.0106 0.0060 'International Tables Vol C Tables 4.2.6.8 and 6.1.1.4'

loop_
_geom_angle_atom_site_label_1
_geom_angle_atom_site_label_2
_geom_angle_atom_site_label_3
_geom_angle
C13 O3 H3 109.5
O1 N1 O2 122.36(16)
O1 N1 C10 118.63(17)
O2 N1 C10 119.01(15)
C5 N2 C14 107.49(14)
C15 C1 C2 120.82(19)
C15 C1 H1 119.6
C2 C1 H1 119.6
C3 C2 C1 118.38(18)
C3 C2 H2 120.8
C1 C2 H2 120.8
C2 C3 C14 120.46(16)
C2 C3 C4 132.24(16)
C14 C3 C4 107.30(14)
C3 C4 C5 99.78(12)
C3 C4 C18 113.37(14)
C5 C4 C18 112.73(14)
C3 C4 C17 111.21(13)
C5 C4 C17 109.32(14)
C18 C4 C17 110.03(14)
N2 C5 C6 123.72(15)
N2 C5 C4 113.45(14)
C6 C5 C4 122.77(14)
C7 C6 C5 123.27(16)
C7 C6 H6 118.4
C5 C6 H6 118.4
C6 C7 C8 128.17(16)
C6 C7 H7 115.9
C8 C7 H7 115.9
C9 C8 C13 118.21(15)
C9 C8 C7 123.26(16)
C13 C8 C7 118.47(15)
C10 C9 C8 120.05(16)
C10 C9 H9 120.0
C8 C9 H9 120.0
C9 C10 C11 121.91(16)
C9 C10 N1 119.09(16)
C11 C10 N1 118.99(15)
C12 C11 C10 118.86(16)
C12 C11 H11 120.6
C10 C11 H11 120.6
C11 C12 C13 120.53(17)
C11 C12 H12 119.7
C13 C12 H12 119.7
O3 C13 C12 122.48(16)
O3 C13 C8 117.09(15)
C12 C13 C8 120.43(16)
C16 C14 C3 121.45(17)
C16 C14 N2 127.02(17)
C3 C14 N2 111.47(14)
C1 C15 C16 121.36(18)
C1 C15 H15 119.3
C16 C15 H15 119.3
C14 C16 C15 117.43(19)
C14 C16 H16 121.3
C15 C16 H16 121.3
C4 C17 H17A 109.5
C4 C17 H17B 109.5
H17A C17 H17B 109.5
C4 C17 H17C 109.5
H17A C17 H17C 109.5
H17B C17 H17C 109.5
C4 C18 H18A 109.5
C4 C18 H18B 109.5
H18A C18 H18B 109.5
C4 C18 H18C 109.5
H18A C18 H18C 109.5
H18B C18 H18C 109.5

loop_
_geom_bond_atom_site_label_1
_geom_bond_atom_site_label_2
_geom_bond_distance
O1 N1 1.222(2)
O2 N1 1.224(2)
O3 C13 1.338(2)
O3 H3 0.8200
N1 C10 1.454(2)
N2 C5 1.307(2)
N2 C14 1.417(2)
C1 C15 1.376(3)
C1 C2 1.386(3)
C1 H1 0.9300
C2 C3 1.378(2)
C2 H2 0.9300
C3 C14 1.389(2)
C3 C4 1.513(2)
C4 C5 1.519(2)
C4 C18 1.529(2)
C4 C17 1.540(2)
C5 C6 1.451(2)
C6 C7 1.329(2)
C6 H6 0.9300
C7 C8 1.457(2)
C7 H7 0.9300
C8 C9 1.393(2)
C8 C13 1.418(2)
C9 C10 1.377(2)
C9 H9 0.9300
C10 C11 1.390(2)
C11 C12 1.375(2)
C11 H11 0.9300
C12 C13 1.392(2)
C12 H12 0.9300
C14 C16 1.381(2)
C15 C16 1.389(3)
C15 H15 0.9300
C16 H16 0.9300
C17 H17A 0.9600
C17 H17B 0.9600
C17 H17C 0.9600
C18 H18A 0.9600
C18 H18B 0.9600
C18 H18C 0.9600
